data_7101102
_journal_name_full 'Chemical Communications'
_journal_paper_doi 10.1039/b604236h
_journal_year 2006
_chemical_formula_moiety 'C17 H24 N O3, Cl O4'
_chemical_formula_sum 'C17 H24 Cl N O7'
_chemical_formula_weight 389.82
_space_group_IT_number 2
_space_group_name_Hall '-P 1'
_space_group_name_H-M_alt 'P -1'
_symmetry_cell_setting triclinic
_symmetry_Int_Tables_number 2
_symmetry_space_group_name_Hall '-P 1'
_symmetry_space_group_name_H-M 'P -1'
_cell_angle_alpha 73.132(5)
_cell_angle_beta 87.076(6)
_cell_angle_gamma 69.773(5)
_cell_formula_units_Z 2
_cell_length_a 9.5374(10)
_cell_length_b 10.5798(14)
_cell_length_c 10.6445(14)
_cell_measurement_temperature 100
_cell_volume 963.0(2)
_diffrn_ambient_temperature 100
_exptl_crystal_density_diffrn 1.344
_cod_depositor_comments
;
The following automatic conversions were performed:
'_geom_bond_publ_flag' value 'Y' changed to 'y' according to
'/home/saulius/struct/CIF-dictionaries/cif_core.dic' dictionary named
'cif_core.dic' version 2.4.1 from 2010-06-29 (26
times).

'_geom_bond_publ_flag' value 'N' changed to 'n' according to
'/home/saulius/struct/CIF-dictionaries/cif_core.dic' dictionary named
'cif_core.dic' version 2.4.1 from 2010-06-29 (24 times).

Automatic conversion script
Id: cif_fix_enum 1527 2010-12-29 10:47:43Z saulius 
;
_cod_database_code 7101102

loop_
_symmetry_equiv_pos_as_xyz
'x, y, z'
'-x, -y, -z'

loop_
_atom_site_label
_atom_site_type_symbol
_atom_site_fract_x
_atom_site_fract_y
_atom_site_fract_z
_atom_site_U_iso_or_equiv
_atom_site_adp_type
_atom_site_occupancy
_atom_site_symmetry_multiplicity
_atom_site_calc_flag
_atom_site_refinement_flags
_atom_site_disorder_assembly
_atom_site_disorder_group
C1 C 0.8960(2) 1.0610(2) 0.1816(2) 0.0259(4) Uani 1 1 d . . .
H1 H 0.9958 1.0601 0.1835 0.031 Uiso 1 1 calc R . .
C2 C 0.7011(2) 0.9859(2) 0.2132(2) 0.0260(4) Uani 1 1 d . . .
H2 H 0.6626 0.9355 0.1647 0.031 Uiso 1 1 calc R . .
C3 C 0.6442(2) 1.1446(2) 0.1487(2) 0.0250(4) Uani 1 1 d . . .
H3A H 0.6014 1.1691 0.0585 0.037 Uiso 1 1 calc R . .
H3B H 0.5683 1.1944 0.2012 0.037 Uiso 1 1 calc R . .
C4 C 0.7882(2) 1.3164(2) 0.1246(2) 0.0243(4) Uani 1 1 d . . .
C5 C 0.7788(2) 1.4009(2) -0.0059(2) 0.0256(4) Uani 1 1 d . . .
C6 C 0.7807(3) 1.5363(2) -0.0242(2) 0.0297(5) Uani 1 1 d . . .
H6 H 0.7730 1.5973 -0.1109 0.036 Uiso 1 1 calc R . .
C7 C 0.7936(3) 1.5835(2) 0.0820(3) 0.0323(5) Uani 1 1 d . . .
H7 H 0.7958 1.6758 0.0672 0.039 Uiso 1 1 calc R . .
C8 C 0.8034(3) 1.4970(2) 0.2097(2) 0.0305(4) Uani 1 1 d . . .
H8 H 0.8130 1.5307 0.2812 0.037 Uiso 1 1 calc R . .
C9 C 0.7993(2) 1.3613(2) 0.2350(2) 0.0269(4) Uani 1 1 d . . .
C10 C 0.8059(3) 1.2703(3) 0.3763(2) 0.0316(5) Uani 1 1 d . . .
H10 H 0.7799 1.1870 0.3746 0.038 Uiso 1 1 calc R . .
C11 C 0.6929(3) 1.3498(3) 0.4594(2) 0.0376(6) Uani 1 1 d . . .
H11A H 0.5925 1.3864 0.4165 0.056 Uiso 1 1 calc R . .
H11B H 0.7204 1.4281 0.4678 0.056 Uiso 1 1 calc R . .
H11C H 0.6936 1.2854 0.5469 0.056 Uiso 1 1 calc R . .
C12 C 0.9636(3) 1.2163(3) 0.4395(3) 0.0461(7) Uani 1 1 d . . .
H12A H 1.0341 1.1621 0.3880 0.069 Uiso 1 1 calc R . .
H12B H 0.9661 1.1558 0.5293 0.069 Uiso 1 1 calc R . .
H12C H 0.9920 1.2963 0.4419 0.069 Uiso 1 1 calc R . .
C13 C 0.7607(2) 1.3517(2) -0.1224(2) 0.0268(4) Uani 1 1 d . . .
H13 H 0.7748 1.2492 -0.0891 0.032 Uiso 1 1 calc R . .
C14 C 0.8778(3) 1.3690(3) -0.2235(3) 0.0337(5) Uani 1 1 d . . .
H14A H 0.8653 1.3322 -0.2951 0.051 Uiso 1 1 calc R . .
H14B H 0.9783 1.3170 -0.1810 0.051 Uiso 1 1 calc R . .
H14C H 0.8649 1.4690 -0.2591 0.051 Uiso 1 1 calc R . .
C15 C 0.6017(3) 1.4303(3) -0.1859(3) 0.0330(5) Uani 1 1 d . . .
H15A H 0.5289 1.4144 -0.1204 0.050 Uiso 1 1 calc R . .
H15B H 0.5897 1.3954 -0.2591 0.050 Uiso 1 1 calc R . .
H15C H 0.5849 1.5313 -0.2189 0.050 Uiso 1 1 calc R . .
C16 C 0.6897(3) 0.8186(2) 0.4116(2) 0.0296(5) Uani 1 1 d . . .
C17 C 0.6253(4) 0.8058(3) 0.5435(3) 0.0445(7) Uani 1 1 d . . .
H17A H 0.5158 0.8421 0.5329 0.067 Uiso 1 1 calc R . .
H17B H 0.6582 0.8603 0.5885 0.067 Uiso 1 1 calc R . .
H17C H 0.6596 0.7066 0.5959 0.067 Uiso 1 1 calc R . .
N1 N 0.78301(19) 1.17689(18) 0.14800(18) 0.0232(3) Uani 1 1 d . . .
O1 O 0.86540(17) 0.94547(16) 0.21274(17) 0.0270(3) Uani 1 1 d . . .
O2 O 0.66295(18) 0.95906(16) 0.34506(16) 0.0278(3) Uani 1 1 d . . .
O3 O 0.7557(2) 0.72642(18) 0.36513(19) 0.0355(4) Uani 1 1 d . . .
O4 O 0.7675(2) 1.0285(3) 0.7108(2) 0.0464(6) Uani 1 1 d . . .
O5 O 0.7931(2) 0.9697(3) 0.93928(19) 0.0422(5) Uani 1 1 d . . .
O6 O 0.5630(2) 1.1240(2) 0.8289(3) 0.0522(6) Uani 1 1 d . . .
O7 O 0.6435(2) 0.8851(2) 0.8401(2) 0.0428(5) Uani 1 1 d . . .
Cl1 Cl 0.69031(6) 1.00226(6) 0.82981(5) 0.02764(15) Uani 1 1 d . . .

loop_
_atom_site_aniso_label
_atom_site_aniso_U_11
_atom_site_aniso_U_22
_atom_site_aniso_U_33
_atom_site_aniso_U_23
_atom_site_aniso_U_13
_atom_site_aniso_U_12
C1 0.0237(8) 0.0225(9) 0.0288(10) -0.0061(7) 0.0023(7) -0.0059(7)
C2 0.0253(8) 0.0231(9) 0.0264(9) -0.0056(7) 0.0025(7) -0.0059(7)
C3 0.0231(8) 0.0216(8) 0.0285(9) -0.0050(7) 0.0001(7) -0.0073(7)
C4 0.0249(8) 0.0207(8) 0.0265(9) -0.0060(7) -0.0001(7) -0.0073(7)
C5 0.0259(9) 0.0217(8) 0.0253(9) -0.0039(7) 0.0009(7) -0.0058(7)
C6 0.0330(10) 0.0227(9) 0.0299(10) -0.0036(8) 0.0009(8) -0.0084(8)
C7 0.0370(11) 0.0239(9) 0.0353(11) -0.0074(9) 0.0015(9) -0.0107(8)
C8 0.0364(11) 0.0249(9) 0.0321(11) -0.0109(8) -0.0023(8) -0.0103(8)
C9 0.0291(9) 0.0246(9) 0.0251(9) -0.0065(7) -0.0018(7) -0.0070(7)
C10 0.0408(12) 0.0272(10) 0.0231(9) -0.0057(8) -0.0032(8) -0.0077(9)
C11 0.0419(13) 0.0359(12) 0.0274(11) -0.0060(9) -0.0005(9) -0.0067(10)
C12 0.0423(14) 0.0475(16) 0.0340(13) -0.0075(12) -0.0075(11) -0.0004(12)
C13 0.0295(9) 0.0231(9) 0.0242(9) -0.0045(7) -0.0002(7) -0.0066(7)
C14 0.0342(11) 0.0348(11) 0.0313(11) -0.0111(9) 0.0065(9) -0.0102(9)
C15 0.0296(10) 0.0344(11) 0.0321(11) -0.0082(9) -0.0013(8) -0.0083(9)
C16 0.0325(10) 0.0219(9) 0.0305(10) -0.0048(8) 0.0023(8) -0.0073(8)
C17 0.0555(16) 0.0304(12) 0.0355(13) -0.0017(10) 0.0143(12) -0.0083(11)
N1 0.0232(7) 0.0205(7) 0.0234(8) -0.0047(6) 0.0008(6) -0.0059(6)
O1 0.0247(7) 0.0206(6) 0.0321(8) -0.0057(6) 0.0033(6) -0.0052(5)
O2 0.0318(7) 0.0209(7) 0.0266(7) -0.0050(6) 0.0044(6) -0.0061(6)
O3 0.0432(9) 0.0231(7) 0.0360(9) -0.0073(7) 0.0033(7) -0.0076(7)
O4 0.0379(10) 0.0588(13) 0.0328(9) 0.0019(9) 0.0034(7) -0.0175(9)
O5 0.0317(8) 0.0640(14) 0.0330(9) -0.0190(9) 0.0016(7) -0.0152(9)
O6 0.0287(9) 0.0407(11) 0.0907(18) -0.0327(12) 0.0015(10) -0.0050(8)
O7 0.0385(9) 0.0293(9) 0.0604(13) -0.0059(9) -0.0029(9) -0.0169(7)
Cl1 0.0248(2) 0.0267(2) 0.0308(3) -0.00800(19) 0.00298(17) -0.00868(17)

loop_
_geom_bond_atom_site_label_1
_geom_bond_atom_site_label_2
_geom_bond_distance
_geom_bond_site_symmetry_2
_geom_bond_publ_flag
C1 N1 1.290(3) . y
C1 O1 1.300(3) . y
C1 H1 0.9500 . n
C2 O2 1.404(3) . y
C2 O1 1.475(3) . y
C2 C3 1.524(3) . y
C2 H2 1.0000 . n
C3 N1 1.476(3) . y
C3 H3A 0.9900 . n
C3 H3B 0.9900 . n
C4 C5 1.405(3) . y
C4 C9 1.410(3) . y
C4 N1 1.442(3) . y
C5 C6 1.395(3) . y
C5 C13 1.517(3) . y
C6 C7 1.388(4) . y
C6 H6 0.9500 . n
C7 C8 1.388(3) . y
C7 H7 0.9500 . n
C8 C9 1.396(3) . y
C8 H8 0.9500 . n
C9 C10 1.523(3) . y
C10 C12 1.525(4) . y
C10 C11 1.536(4) . y
C10 H10 1.0000 . n
C11 H11A 0.9800 . n
C11 H11B 0.9800 . n
C11 H11C 0.9800 . n
C12 H12A 0.9800 . n
C12 H12B 0.9800 . n
C12 H12C 0.9800 . n
C13 C14 1.531(3) . y
C13 C15 1.535(3) . y
C13 H13 1.0000 . n
C14 H14A 0.9800 . n
C14 H14B 0.9800 . n
C14 H14C 0.9800 . n
C15 H15A 0.9800 . n
C15 H15B 0.9800 . n
C15 H15C 0.9800 . n
C16 O3 1.190(3) . y
C16 O2 1.386(3) . y
C16 C17 1.492(4) . y
C17 H17A 0.9800 . n
C17 H17B 0.9800 . n
C17 H17C 0.9800 . n
O4 Cl1 1.437(2) . y
O5 Cl1 1.445(2) . y
O6 Cl1 1.430(2) . y
O7 Cl1 1.430(2) . y
